data_1567456
loop_
_publ_author_name
'Sellin, Malte'
'Friedmann, Christian'
'Mayl\"ander, Maximilian'
'Richert, Sabine'
'Krossing, Ingo'

_publ_section_title
;
 Towards clustered carbonyl cations [M3(CO)14]2+ (M = Ru, Os): the need
 for innocent deelectronation
;
_journal_issue 32
_journal_name_full 'Chemical Science'
_journal_page_first 9147
_journal_page_last 9158
_journal_paper_doi 10.1039/D2SC02358J
_journal_volume 13
_journal_year 2022
_chemical_formula_moiety 'C16 Al F36 O4, C5 I O5 Ru'
_chemical_formula_sum 'C21 Al F36 I O9 Ru'
_chemical_formula_weight 1335.16
_space_group_crystal_system tetragonal
_space_group_IT_number 85
_space_group_name_Hall '-P 4a'
_space_group_name_H-M_alt 'P 4/n :2'
_atom_sites_solution_primary direct
_audit_creation_method
;
FinalCif V98 by Daniel Kratzert, Freiburg 2022,
https://dkratzert.de/finalcif.html
;
_audit_update_record
;
2022-02-11 deposited with the CCDC.	2022-07-07 downloaded from the CCDC.
;
_cell_angle_alpha 90
_cell_angle_beta 90
_cell_angle_gamma 90
_cell_formula_units_Z 2
_cell_length_a 13.7680(16)
_cell_length_b 13.7680(16)
_cell_length_c 9.5388(12)
_cell_measurement_reflns_used 9143
_cell_measurement_temperature 100(2)
_cell_measurement_theta_max 31.079
_cell_measurement_theta_min 2.5975
_cell_volume 1808.2(4)
_computing_cell_refinement 'SAINT V8.40B'
_computing_data_collection 'Bruker BIS V6.2.15 Patch 4/2021-03-15 && APEX4 2021.10-0'
_computing_data_reduction 'SAINT V8.40B'
_computing_structure_refinement 'SHELXL-2018/3 (Sheldrick, 2018)'
_computing_structure_solution 'SHELXT 2018/2 (Sheldrick, 2018)'
_diffrn_ambient_environment N~2~
_diffrn_ambient_temperature 100(2)
_diffrn_detector CPAD
_diffrn_detector_area_resol_mean 7.41
_diffrn_detector_type 'Bruker PHOTON III'
_diffrn_measured_fraction_theta_full 1.000
_diffrn_measured_fraction_theta_max 0.998
_diffrn_measurement_device 'three-circle diffractometer'
_diffrn_measurement_device_type 'Bruker D8 VENTURE dual wavelength Mo/Cu'
_diffrn_measurement_method '\w and \f scans'
_diffrn_measurement_specimen_support 'MiTeGen micromount'
_diffrn_radiation_monochromator 'mirror optics'
_diffrn_radiation_probe x-ray
_diffrn_radiation_type MoK\a
_diffrn_radiation_wavelength 0.71073
_diffrn_reflns_av_R_equivalents 0.0816
_diffrn_reflns_av_unetI/netI 0.0163
_diffrn_reflns_Laue_measured_fraction_full 1.000
_diffrn_reflns_Laue_measured_fraction_max 0.998
_diffrn_reflns_limit_h_max 20
_diffrn_reflns_limit_h_min -20
_diffrn_reflns_limit_k_max 20
_diffrn_reflns_limit_k_min -20
_diffrn_reflns_limit_l_max 14
_diffrn_reflns_limit_l_min -13
_diffrn_reflns_number 134767
_diffrn_reflns_point_group_measured_fraction_full 1.000
_diffrn_reflns_point_group_measured_fraction_max 0.998
_diffrn_reflns_theta_full 25.242
_diffrn_reflns_theta_max 31.523
_diffrn_reflns_theta_min 1.479
_diffrn_source 'microfocus sealed X-ray tube'
_diffrn_source_current 1.4
_diffrn_source_type 'Incoatec I\ms'
_diffrn_source_voltage 50.0
_exptl_absorpt_coefficient_mu 1.547
_exptl_absorpt_correction_T_max 0.7417
_exptl_absorpt_correction_T_min 0.6924
_exptl_absorpt_correction_type multi-scan
_exptl_absorpt_process_details
;
SADABS-2016/2 - Bruker AXS area detector scaling and absorption correction:
Krause, L., Herbst-Irmer, R., Sheldrick G.M. & Stalke D., J. Appl. Cryst. 48
(2015) 3-10
;
_exptl_crystal_colour yellow
_exptl_crystal_density_diffrn 2.452
_exptl_crystal_description needle
_exptl_crystal_F_000 1264
_exptl_crystal_recrystallization_method 'diffusion of n-pentane in 1,2,3,4-tetrafluorobenzene'
_exptl_crystal_size_max 0.18
_exptl_crystal_size_mid 0.10
_exptl_crystal_size_min 0.05
_refine_diff_density_max 0.844
_refine_diff_density_min -0.976
_refine_diff_density_rms 0.097
_refine_ls_extinction_method none
_refine_ls_goodness_of_fit_ref 1.073
_refine_ls_hydrogen_treatment undef
_refine_ls_matrix_type full
_refine_ls_number_parameters 160
_refine_ls_number_reflns 3025
_refine_ls_number_restraints 306
_refine_ls_restrained_S_all 1.028
_refine_ls_R_factor_all 0.0288
_refine_ls_R_factor_gt 0.0250
_refine_ls_shift/su_max 0.000
_refine_ls_shift/su_mean 0.000
_refine_ls_structure_factor_coef Fsqd
_refine_ls_weighting_details 'w=1/[\s^2^(Fo^2^)+(0.0309P)^2^+2.5837P] where P=(Fo^2^+2Fc^2^)/3'
_refine_ls_weighting_scheme calc
_refine_ls_wR_factor_gt 0.0648
_refine_ls_wR_factor_ref 0.0676
_reflns_Friedel_coverage 0.000
_reflns_number_gt 2797
_reflns_number_total 3025
_reflns_threshold_expression 'I > 2\s(I)'
_cod_data_source_file d2sc02358j2.cif
_cod_data_source_block p4n_b
_cod_depositor_comments 'Adding full bibliography for 1567449--1567458.cif.'
_cod_original_cell_volume 1808.2(5)
_cod_original_sg_symbol_H-M 'P 4/n'
_cod_database_code 1567456
_shelx_shelxl_version_number 2018/3
_shelx_space_group_comment
;
The symmetry employed for this shelxl refinement is uniquely defined
by the following loop, which should always be used as a source of
symmetry information in preference to the above space-group names.
They are only intended as comments.
;
_olex2_diffrn_ambient_temperature_device 'Oxford Cryostream 800'

loop_
_space_group_symop_operation_xyz
'x, y, z'
'-x+1/2, -y+1/2, z'
'-y+1/2, x, z'
'y, -x+1/2, z'
'-x, -y, -z'
'x-1/2, y-1/2, -z'
'y-1/2, -x, -z'
'-y, x-1/2, -z'

loop_
_atom_site_label
_atom_site_type_symbol
_atom_site_fract_x
_atom_site_fract_y
_atom_site_fract_z
_atom_site_U_iso_or_equiv
_atom_site_adp_type
_atom_site_occupancy
_atom_site_site_symmetry_order
_atom_site_calc_flag
_atom_site_refinement_flags_posn
_atom_site_refinement_flags_adp
_atom_site_refinement_flags_occupancy
_atom_site_disorder_assembly
_atom_site_disorder_group
I1 I 0.750000 0.750000 0.12929(3) 0.02096(7) Uani 1 4 d S T P . .
Ru1 Ru 0.750000 0.750000 0.41069(3) 0.01512(7) Uani 1 4 d S T P . .
Al1 Al 0.250000 0.750000 0.000000 0.0114(2) Uani 1 4 d S T P . .
O1 O 0.65236(16) 0.54715(16) 0.3796(2) 0.0255(4) Uani 1 1 d . . . . .
O2 O 0.750000 0.750000 0.7330(4) 0.0249(6) Uani 1 4 d S T P . .
C1 C 0.68589(18) 0.61692(19) 0.3910(3) 0.0166(4) Uani 1 1 d . . . . .
C2 C 0.750000 0.750000 0.6177(4) 0.0159(7) Uani 1 4 d S T P . .
O1_1 O 0.31552(14) 0.67044(13) 0.10417(19) 0.0161(3) Uani 1 1 d D U . . .
C1_1 C 0.31479(17) 0.58596(17) 0.1761(2) 0.0144(4) Uani 1 1 d D U . . .
C2_1 C 0.4185(2) 0.57046(19) 0.2381(3) 0.0195(5) Uani 1 1 d D U . . .
F1_1 F 0.48045(12) 0.54140(14) 0.14044(19) 0.0274(4) Uani 1 1 d D U . . .
F2_1 F 0.41951(13) 0.50358(13) 0.34104(18) 0.0265(4) Uani 1 1 d D U . . .
F3_1 F 0.45297(13) 0.65295(13) 0.2926(2) 0.0287(4) Uani 1 1 d D U . . .
C3_1 C 0.2399(2) 0.58916(18) 0.2980(3) 0.0194(5) Uani 1 1 d D U . . .
F4_1 F 0.15673(13) 0.62710(15) 0.2552(2) 0.0275(4) Uani 1 1 d D U . . .
F5_1 F 0.27287(14) 0.64257(15) 0.40404(18) 0.0301(4) Uani 1 1 d D U . . .
F6_1 F 0.22053(13) 0.50002(14) 0.34995(19) 0.0265(4) Uani 1 1 d D U . . .
C4_1 C 0.2905(2) 0.4990(2) 0.0769(3) 0.0194(5) Uani 1 1 d D U . . .
F7_1 F 0.19510(15) 0.49299(14) 0.0563(2) 0.0257(4) Uani 1 1 d D U . . .
F8_1 F 0.31921(15) 0.41426(12) 0.13256(18) 0.0273(4) Uani 1 1 d D U . . .
F9_1 F 0.33275(14) 0.50946(13) -0.04586(17) 0.0261(4) Uani 1 1 d D U . . .

loop_
_atom_site_aniso_label
_atom_site_aniso_U_11
_atom_site_aniso_U_22
_atom_site_aniso_U_33
_atom_site_aniso_U_23
_atom_site_aniso_U_13
_atom_site_aniso_U_12
I1 0.02421(9) 0.02421(9) 0.01448(13) 0.000 0.000 0.000
Ru1 0.01557(9) 0.01557(9) 0.01423(15) 0.000 0.000 0.000
Al1 0.0105(3) 0.0105(3) 0.0130(5) 0.000 0.000 0.000
O1 0.0277(10) 0.0239(10) 0.0249(10) 0.0010(8) -0.0027(8) -0.0010(8)
O2 0.0242(9) 0.0242(9) 0.0262(16) 0.000 0.000 0.000
C1 0.0145(10) 0.0202(11) 0.0152(10) 0.0083(9) 0.0029(8) 0.0036(9)
C2 0.0172(10) 0.0172(10) 0.0132(17) 0.000 0.000 0.000
O1_1 0.0153(7) 0.0135(8) 0.0196(9) 0.0023(6) -0.0020(7) 0.0005(6)
C1_1 0.0149(9) 0.0135(9) 0.0146(10) 0.0018(8) -0.0007(8) 0.0015(8)
C2_1 0.0181(11) 0.0198(11) 0.0208(11) 0.0043(9) 0.0002(9) 0.0032(9)
F1_1 0.0175(7) 0.0330(10) 0.0317(9) 0.0057(7) 0.0054(7) 0.0089(7)
F2_1 0.0255(8) 0.0294(9) 0.0245(8) 0.0114(7) -0.0034(6) 0.0058(7)
F3_1 0.0245(8) 0.0260(8) 0.0357(10) 0.0003(7) -0.0128(7) -0.0026(7)
C3_1 0.0181(13) 0.0207(9) 0.0192(10) 0.0017(8) 0.0024(10) 0.0020(10)
F4_1 0.0168(8) 0.0342(10) 0.0314(9) 0.0060(7) 0.0069(7) 0.0095(7)
F5_1 0.0344(11) 0.0369(10) 0.0190(7) -0.0090(7) 0.0035(6) 0.0029(7)
F6_1 0.0269(9) 0.0283(9) 0.0241(8) 0.0101(7) 0.0057(6) 0.0000(6)
C4_1 0.0252(13) 0.0143(11) 0.0189(12) 0.0014(10) -0.0016(10) 0.0019(10)
F7_1 0.0244(9) 0.0211(8) 0.0316(10) -0.0001(8) -0.0042(8) -0.0061(7)
F8_1 0.0401(10) 0.0122(7) 0.0296(9) 0.0007(6) -0.0024(8) 0.0039(7)
F9_1 0.0368(9) 0.0233(8) 0.0182(7) -0.0040(7) 0.0055(7) -0.0001(7)

loop_
_atom_type_symbol
_atom_type_description
_atom_type_scat_dispersion_real
_atom_type_scat_dispersion_imag
_atom_type_scat_source
C C 0.0033 0.0016 'International Tables Vol C Tables 4.2.6.8 and 6.1.1.4'
O O 0.0106 0.0060 'International Tables Vol C Tables 4.2.6.8 and 6.1.1.4'
F F 0.0171 0.0103 'International Tables Vol C Tables 4.2.6.8 and 6.1.1.4'
Al Al 0.0645 0.0514 'International Tables Vol C Tables 4.2.6.8 and 6.1.1.4'
Ru Ru -1.2594 0.8363 'International Tables Vol C Tables 4.2.6.8 and 6.1.1.4'
I I -0.4742 1.8119 'International Tables Vol C Tables 4.2.6.8 and 6.1.1.4'

loop_
_geom_angle_atom_site_label_1
_geom_angle_atom_site_label_2
_geom_angle_atom_site_label_3
_geom_angle
_geom_angle_site_symmetry_1
_geom_angle_site_symmetry_3
_geom_angle_publ_flag
C2 Ru1 C1 95.28(7) . 2_665 ?
C2 Ru1 C1 95.28(7) . 4_565 ?
C1 Ru1 C1 89.514(13) 2_665 4_565 ?
C2 Ru1 C1 95.28(7) . 3_655 ?
C1 Ru1 C1 89.514(13) 2_665 3_655 ?
C1 Ru1 C1 169.43(14) 4_565 3_655 ?
C2 Ru1 C1 95.29(7) . . ?
C1 Ru1 C1 169.43(14) 2_665 . ?
C1 Ru1 C1 89.515(14) 4_565 . ?
C1 Ru1 C1 89.513(13) 3_655 . ?
C2 Ru1 I1 180.0 . . ?
C1 Ru1 I1 84.72(7) 2_665 . ?
C1 Ru1 I1 84.72(7) 4_565 . ?
C1 Ru1 I1 84.72(7) 3_655 . ?
C1 Ru1 I1 84.71(7) . . ?
O1_1 Al1 O1_1 109.21(6) 7_565 2_565 ?
O1_1 Al1 O1_1 110.00(12) 7_565 8_665 ?
O1_1 Al1 O1_1 109.21(6) 2_565 8_665 ?
O1_1 Al1 O1_1 109.21(6) 7_565 . ?
O1_1 Al1 O1_1 110.00(12) 2_565 . ?
O1_1 Al1 O1_1 109.21(6) 8_665 . ?
O1 C1 Ru1 179.5(2) . . ?
O2 C2 Ru1 180.0 . . ?
C1_1 O1_1 Al1 146.32(17) . . ?
O1_1 C1_1 C3_1 111.1(2) . . ?
O1_1 C1_1 C2_1 107.7(2) . . ?
C3_1 C1_1 C2_1 109.1(2) . . ?
O1_1 C1_1 C4_1 110.7(2) . . ?
C3_1 C1_1 C4_1 109.4(2) . . ?
C2_1 C1_1 C4_1 108.7(2) . . ?
F1_1 C2_1 F3_1 107.6(2) . . ?
F1_1 C2_1 F2_1 107.4(2) . . ?
F3_1 C2_1 F2_1 107.1(2) . . ?
F1_1 C2_1 C1_1 111.3(2) . . ?
F3_1 C2_1 C1_1 110.9(2) . . ?
F2_1 C2_1 C1_1 112.3(2) . . ?
F4_1 C3_1 F5_1 108.2(2) . . ?
F4_1 C3_1 F6_1 107.5(2) . . ?
F5_1 C3_1 F6_1 106.9(2) . . ?
F4_1 C3_1 C1_1 110.73(19) . . ?
F5_1 C3_1 C1_1 111.0(2) . . ?
F6_1 C3_1 C1_1 112.3(2) . . ?
F9_1 C4_1 F7_1 108.2(3) . . ?
F9_1 C4_1 F8_1 108.5(2) . . ?
F7_1 C4_1 F8_1 107.1(3) . . ?
F9_1 C4_1 C1_1 111.2(2) . . ?
F7_1 C4_1 C1_1 110.4(2) . . ?
F8_1 C4_1 C1_1 111.3(2) . . ?

loop_
_geom_bond_atom_site_label_1
_geom_bond_atom_site_label_2
_geom_bond_distance
_geom_bond_site_symmetry_2
_geom_bond_publ_flag
I1 Ru1 2.6842(5) . ?
Ru1 C2 1.974(4) . ?
Ru1 C1 2.042(3) 2_665 ?
Ru1 C1 2.042(3) 4_565 ?
Ru1 C1 2.042(3) 3_655 ?
Ru1 C1 2.042(3) . ?
Al1 O1_1 1.7323(18) 7_565 ?
Al1 O1_1 1.7323(18) 2_565 ?
Al1 O1_1 1.7323(18) 8_665 ?
Al1 O1_1 1.7323(18) . ?
O1 C1 1.071(3) . ?
O2 C2 1.100(5) . ?
O1_1 C1_1 1.350(3) . ?
C1_1 C3_1 1.555(3) . ?
C1_1 C2_1 1.560(3) . ?
C1_1 C4_1 1.562(4) . ?
C2_1 F1_1 1.325(3) . ?
C2_1 F3_1 1.336(3) . ?
C2_1 F2_1 1.346(3) . ?
C3_1 F4_1 1.323(3) . ?
C3_1 F5_1 1.330(3) . ?
C3_1 F6_1 1.350(3) . ?
C4_1 F9_1 1.315(3) . ?
C4_1 F7_1 1.331(3) . ?
C4_1 F8_1 1.342(3) . ?

loop_
_geom_torsion_atom_site_label_1
_geom_torsion_atom_site_label_2
_geom_torsion_atom_site_label_3
_geom_torsion_atom_site_label_4
_geom_torsion
_geom_torsion_site_symmetry_1
_geom_torsion_site_symmetry_2
_geom_torsion_site_symmetry_3
_geom_torsion_site_symmetry_4
_geom_torsion_publ_flag
O1_1 Al1 O1_1 C1_1 -33.7(3) 7_565 . . . ?
O1_1 Al1 O1_1 C1_1 86.1(3) 2_565 . . . ?
O1_1 Al1 O1_1 C1_1 -154.0(3) 8_665 . . . ?
Al1 O1_1 C1_1 C3_1 -63.1(4) . . . . ?
Al1 O1_1 C1_1 C2_1 177.5(2) . . . . ?
Al1 O1_1 C1_1 C4_1 58.8(4) . . . . ?
O1_1 C1_1 C2_1 F1_1 -76.2(3) . . . . ?
C3_1 C1_1 C2_1 F1_1 163.1(2) . . . . ?
C4_1 C1_1 C2_1 F1_1 43.8(3) . . . . ?
O1_1 C1_1 C2_1 F3_1 43.6(3) . . . . ?
C3_1 C1_1 C2_1 F3_1 -77.1(3) . . . . ?
C4_1 C1_1 C2_1 F3_1 163.6(2) . . . . ?
O1_1 C1_1 C2_1 F2_1 163.3(2) . . . . ?
C3_1 C1_1 C2_1 F2_1 42.6(3) . . . . ?
C4_1 C1_1 C2_1 F2_1 -76.7(3) . . . . ?
O1_1 C1_1 C3_1 F4_1 44.9(3) . . . . ?
C2_1 C1_1 C3_1 F4_1 163.4(2) . . . . ?
C4_1 C1_1 C3_1 F4_1 -77.7(3) . . . . ?
O1_1 C1_1 C3_1 F5_1 -75.3(3) . . . . ?
C2_1 C1_1 C3_1 F5_1 43.3(3) . . . . ?
C4_1 C1_1 C3_1 F5_1 162.1(2) . . . . ?
O1_1 C1_1 C3_1 F6_1 165.1(2) . . . . ?
C2_1 C1_1 C3_1 F6_1 -76.3(3) . . . . ?
C4_1 C1_1 C3_1 F6_1 42.5(3) . . . . ?
O1_1 C1_1 C4_1 F9_1 39.1(3) . . . . ?
C3_1 C1_1 C4_1 F9_1 161.9(2) . . . . ?
C2_1 C1_1 C4_1 F9_1 -79.0(3) . . . . ?
O1_1 C1_1 C4_1 F7_1 -81.0(3) . . . . ?
C3_1 C1_1 C4_1 F7_1 41.8(3) . . . . ?
C2_1 C1_1 C4_1 F7_1 160.9(2) . . . . ?
O1_1 C1_1 C4_1 F8_1 160.1(2) . . . . ?
C3_1 C1_1 C4_1 F8_1 -77.0(3) . . . . ?
C2_1 C1_1 C4_1 F8_1 42.0(3) . . . . ?
